data_4025242
loop_
_publ_author_name
'Shoji Shinamura'
'Eigo Miyazaki'
'Kazuo Takimiya'

_publ_section_title
;
 Synthesis, Properties, Crystal Structures, and Semiconductor
 Characteristics of Naphtho[1,2-b:5,6-b']dithiophene and -diselenophene
 Derivatives
;
_journal_name_full 'Journal of Organic Chemistry'
_journal_page_first 1228
_journal_page_last 1234
_journal_paper_doi 10.1021/jo902545a
_journal_volume 75
_journal_year 2010
_chemical_formula_moiety 'C30 H40 S2'
_chemical_formula_sum 'C30 H40 S2'
_chemical_formula_weight 464.74
_chemical_name_common C8-NDT
_chemical_name_systematic
; 
 C8-NDT 
;
_space_group_IT_number 2
_symmetry_cell_setting triclinic
_symmetry_space_group_name_Hall '-P 1'
_symmetry_space_group_name_H-M 'P -1'
_atom_sites_solution_hydrogens geom
_atom_sites_solution_primary direct
_atom_sites_solution_secondary difmap
_audit_creation_method SHELXL-97
_cell_angle_alpha 109.24(2)
_cell_angle_beta 98.78(2)
_cell_angle_gamma 93.683(19)
_cell_formula_units_Z 1
_cell_length_a 5.369(9)
_cell_length_b 11.119(19)
_cell_length_c 12.03(2)
_cell_measurement_reflns_used 1774
_cell_measurement_temperature 293(2)
_cell_measurement_theta_max 27.5
_cell_measurement_theta_min 3.1
_cell_volume 665.0(19)
_computing_cell_refinement CRYSTALCLEAR
_computing_data_collection CRYSTALCLEAR
_computing_data_reduction 'teXsan Ver. 1.11'
_computing_publication_material 'teXsan Ver. 1.11'
_computing_structure_refinement 'SHELXL-97 (Sheldrick, 1997)'
_computing_structure_solution 'SHELXS-97 (Sheldrick, 1990)'
_diffrn_ambient_temperature 293(2)
_diffrn_detector_area_resol_mean 14.71
_diffrn_measured_fraction_theta_full 0.934
_diffrn_measured_fraction_theta_max 0.934
_diffrn_measurement_device_type 'Rigaku/MSC Mercury CCD'
_diffrn_measurement_method \w
_diffrn_radiation_monochromator graphite
_diffrn_radiation_source 'fine-focus sealed tube'
_diffrn_radiation_type MoK\a
_diffrn_radiation_wavelength 0.71070
_diffrn_reflns_av_R_equivalents 0.0000
_diffrn_reflns_av_sigmaI/netI 0.1053
_diffrn_reflns_limit_h_max 6
_diffrn_reflns_limit_h_min 0
_diffrn_reflns_limit_k_max 14
_diffrn_reflns_limit_k_min -14
_diffrn_reflns_limit_l_max 14
_diffrn_reflns_limit_l_min -15
_diffrn_reflns_number 2843
_diffrn_reflns_theta_full 27.48
_diffrn_reflns_theta_max 27.48
_diffrn_reflns_theta_min 3.10
_diffrn_standards_number 5072
_exptl_absorpt_coefficient_mu 0.216
_exptl_absorpt_correction_T_max 0.917
_exptl_absorpt_correction_T_min 0.917
_exptl_absorpt_correction_type multi-scan
_exptl_absorpt_process_details '(Jacobson, 1998)'
_exptl_crystal_colour Colorless
_exptl_crystal_density_diffrn 1.160
_exptl_crystal_density_method 'not measured'
_exptl_crystal_description Block
_exptl_crystal_F_000 252
_exptl_crystal_size_max 0.700
_exptl_crystal_size_mid 0.600
_exptl_crystal_size_min 0.400
_refine_diff_density_max 0.199
_refine_diff_density_min -0.407
_refine_diff_density_rms 0.047
_refine_ls_extinction_method none
_refine_ls_goodness_of_fit_ref 0.730
_refine_ls_hydrogen_treatment none
_refine_ls_matrix_type full
_refine_ls_number_parameters 145
_refine_ls_number_reflns 2843
_refine_ls_number_restraints 0
_refine_ls_restrained_S_all 0.730
_refine_ls_R_factor_all 0.0704
_refine_ls_R_factor_gt 0.0518
_refine_ls_shift/su_max 0.000
_refine_ls_shift/su_mean 0.000
_refine_ls_structure_factor_coef Fsqd
_refine_ls_weighting_details 'calc w=1/[\s^2^(Fo^2^)+(0.0623P)^2^+0.0000P] where P=(Fo^2^+2Fc^2^)/3'
_refine_ls_weighting_scheme calc
_refine_ls_wR_factor_gt 0.1263
_refine_ls_wR_factor_ref 0.1324
_reflns_number_gt 1449
_reflns_number_total 2843
_reflns_threshold_expression >2sigma(I)
_cod_data_source_file jo902545a_si_001_3.cif
_cod_data_source_block C8-NDT
_cod_original_cell_volume 665(2)
_cod_database_code 4025242

loop_
_symmetry_equiv_pos_as_xyz
'x, y, z'
'-x, -y, -z'

loop_
_atom_site_label
_atom_site_type_symbol
_atom_site_fract_x
_atom_site_fract_y
_atom_site_fract_z
_atom_site_U_iso_or_equiv
_atom_site_adp_type
_atom_site_occupancy
_atom_site_symmetry_multiplicity
_atom_site_calc_flag
_atom_site_refinement_flags
_atom_site_disorder_assembly
_atom_site_disorder_group
S1 S 0.30205(11) 0.78796(6) 1.01441(6) 0.0578(2) Uani 1 1 d . . .
C1 C 0.0878(4) 0.5379(2) 0.98239(19) 0.0445(5) Uani 1 1 d . . .
C2 C 0.1070(4) 0.6733(2) 1.0398(2) 0.0461(5) Uani 1 1 d . . .
C3 C -0.0363(4) 0.7316(2) 1.1258(2) 0.0486(6) Uani 1 1 d . . .
C4 C -0.2099(4) 0.6514(2) 1.1579(2) 0.0554(6) Uani 1 1 d . . .
C5 C -0.2336(4) 0.5212(2) 1.1047(2) 0.0529(6) Uani 1 1 d . . .
C6 C 0.0159(4) 0.8691(2) 1.1683(2) 0.0538(6) Uani 1 1 d . . .
C7 C 0.1910(4) 0.9134(2) 1.1167(2) 0.0513(6) Uani 1 1 d . . .
C8 C 0.2955(5) 1.0490(2) 1.1346(2) 0.0591(6) Uani 1 1 d . . .
C9 C 0.1918(4) 1.1534(2) 1.2258(2) 0.0590(6) Uani 1 1 d . . .
C10 C 0.3054(4) 1.2872(2) 1.2374(2) 0.0580(6) Uani 1 1 d . . .
C11 C 0.2035(5) 1.3956(2) 1.3254(2) 0.0618(7) Uani 1 1 d . . .
C12 C 0.3234(4) 1.5289(2) 1.3391(2) 0.0581(6) Uani 1 1 d . . .
C13 C 0.2249(5) 1.6376(2) 1.4281(2) 0.0625(7) Uani 1 1 d . . .
C14 C 0.3459(5) 1.7707(2) 1.4427(2) 0.0700(8) Uani 1 1 d . . .
C15 C 0.2374(6) 1.8782(3) 1.5303(3) 0.1036(11) Uani 1 1 d . . .
H1 H -0.3100 0.6894 1.2173 0.068 Uiso 1 1 d . . .
H2 H -0.3458 0.4676 1.1296 0.064 Uiso 1 1 d . . .
H3 H -0.0665 0.9238 1.2295 0.064 Uiso 1 1 d . . .
H4 H 0.4756 1.0597 1.1588 0.074 Uiso 1 1 d . . .
H5 H 0.2579 1.0631 1.0594 0.074 Uiso 1 1 d . . .
H6 H 0.0116 1.1447 1.2023 0.072 Uiso 1 1 d . . .
H7 H 0.2304 1.1420 1.3015 0.072 Uiso 1 1 d . . .
H8 H 0.4850 1.2957 1.2619 0.073 Uiso 1 1 d . . .
H9 H 0.2704 1.2968 1.1602 0.073 Uiso 1 1 d . . .
H10 H 0.0244 1.3885 1.2990 0.076 Uiso 1 1 d . . .
H11 H 0.2343 1.3846 1.4014 0.076 Uiso 1 1 d . . .
H12 H 0.5027 1.5358 1.3637 0.072 Uiso 1 1 d . . .
H13 H 0.2912 1.5403 1.2623 0.072 Uiso 1 1 d . . .
H14 H 0.0446 1.6326 1.4022 0.079 Uiso 1 1 d . . .
H15 H 0.2537 1.6267 1.5039 0.079 Uiso 1 1 d . . .
H16 H 0.5237 1.7769 1.4692 0.085 Uiso 1 1 d . . .
H17 H 0.3171 1.7818 1.3660 0.085 Uiso 1 1 d . . .
H18 H 0.2687 1.8691 1.6077 0.125 Uiso 1 1 d . . .
H19 H 0.3190 1.9593 1.5368 0.125 Uiso 1 1 d . . .
H20 H 0.0609 1.8733 1.5047 0.125 Uiso 1 1 d . . .

loop_
_atom_site_aniso_label
_atom_site_aniso_U_11
_atom_site_aniso_U_22
_atom_site_aniso_U_33
_atom_site_aniso_U_23
_atom_site_aniso_U_13
_atom_site_aniso_U_12
S1 0.0585(4) 0.0483(4) 0.0696(5) 0.0223(3) 0.0207(3) -0.0034(3)
C1 0.0429(12) 0.0462(13) 0.0460(13) 0.0195(10) 0.0069(10) -0.0004(10)
C2 0.0443(12) 0.0461(13) 0.0503(14) 0.0213(11) 0.0081(10) -0.0011(10)
C3 0.0499(13) 0.0488(13) 0.0491(14) 0.0207(11) 0.0089(11) 0.0007(10)
C4 0.0576(15) 0.0570(15) 0.0566(16) 0.0213(12) 0.0230(12) 0.0026(12)
C5 0.0535(14) 0.0512(14) 0.0586(16) 0.0222(12) 0.0198(12) -0.0014(11)
C6 0.0615(15) 0.0481(14) 0.0516(15) 0.0158(11) 0.0151(12) 0.0025(11)
C7 0.0505(14) 0.0511(14) 0.0526(15) 0.0197(11) 0.0087(11) 0.0005(11)
C8 0.0639(16) 0.0468(14) 0.0649(17) 0.0190(12) 0.0123(13) -0.0054(11)
C9 0.0607(15) 0.0523(15) 0.0652(17) 0.0234(13) 0.0112(13) -0.0016(12)
C10 0.0579(15) 0.0477(14) 0.0660(17) 0.0178(12) 0.0121(12) -0.0028(11)
C11 0.0624(16) 0.0533(15) 0.0686(18) 0.0186(13) 0.0169(13) 0.0005(12)
C12 0.0577(15) 0.0500(14) 0.0647(17) 0.0162(12) 0.0150(12) 0.0018(11)
C13 0.0643(16) 0.0557(16) 0.0675(18) 0.0184(13) 0.0189(13) 0.0079(12)
C14 0.0743(18) 0.0531(16) 0.079(2) 0.0172(14) 0.0167(15) 0.0061(13)
C15 0.106(3) 0.0582(19) 0.139(3) 0.013(2) 0.043(2) 0.0198(18)

loop_
_atom_type_symbol
_atom_type_description
_atom_type_scat_dispersion_real
_atom_type_scat_dispersion_imag
_atom_type_scat_source
C C 0.0033 0.0016 'International Tables Vol C Tables 4.2.6.8 and 6.1.1.4'
H H 0.0000 0.0000 'International Tables Vol C Tables 4.2.6.8 and 6.1.1.4'
S S 0.1246 0.1234 'International Tables Vol C Tables 4.2.6.8 and 6.1.1.4'

loop_
_geom_angle_atom_site_label_1
_geom_angle_atom_site_label_2
_geom_angle_atom_site_label_3
_geom_angle
_geom_angle_site_symmetry_1
_geom_angle_site_symmetry_3
_geom_angle_publ_flag
C2 S1 C7 92.50(16) . . yes
C5 C1 C1 120.6(3) 2_567 2_567 yes
C5 C1 C2 123.11(19) 2_567 . yes
C1 C1 C2 116.3(3) 2_567 . yes
C3 C2 C1 123.1(2) . . yes
C3 C2 S1 110.53(19) . . yes
C1 C2 S1 126.33(19) . . yes
C2 C3 C4 118.4(2) . . yes
C2 C3 C6 112.1(2) . . yes
C4 C3 C6 129.5(2) . . yes
C5 C4 C3 120.1(2) . . yes
C4 C5 C1 121.5(2) . 2_567 yes
C7 C6 C3 113.7(2) . . yes
C6 C7 C8 130.4(2) . . yes
C6 C7 S1 111.2(2) . . yes
C8 C7 S1 118.37(19) . . yes
C7 C8 C9 115.5(2) . . yes
C8 C9 C10 112.0(2) . . yes
C11 C10 C9 114.3(2) . . yes
C10 C11 C12 114.0(2) . . yes
C13 C12 C11 114.2(2) . . yes
C12 C13 C14 114.4(2) . . yes
C13 C14 C15 113.1(3) . . yes

loop_
_geom_bond_atom_site_label_1
_geom_bond_atom_site_label_2
_geom_bond_distance
_geom_bond_site_symmetry_2
_geom_bond_publ_flag
S1 C2 1.732(3) . yes
S1 C7 1.736(3) . yes
C1 C5 1.416(3) 2_567 yes
C1 C1 1.426(4) 2_567 yes
C1 C2 1.424(4) . yes
C2 C3 1.395(3) . yes
C3 C4 1.429(3) . yes
C3 C6 1.437(4) . yes
C4 C5 1.365(4) . yes
C5 C1 1.416(3) 2_567 yes
C6 C7 1.354(3) . yes
C7 C8 1.509(4) . yes
C8 C9 1.514(4) . yes
C9 C10 1.525(4) . yes
C10 C11 1.515(4) . yes
C11 C12 1.523(4) . yes
C12 C13 1.514(4) . yes
C13 C14 1.521(4) . yes
C14 C15 1.525(4) . yes

loop_
_geom_torsion_atom_site_label_1
_geom_torsion_atom_site_label_2
_geom_torsion_atom_site_label_3
_geom_torsion_atom_site_label_4
_geom_torsion
_geom_torsion_site_symmetry_1
_geom_torsion_site_symmetry_2
_geom_torsion_site_symmetry_3
_geom_torsion_site_symmetry_4
_geom_torsion_publ_flag
C5 C1 C2 C3 -179.9(2) 2_567 . . . yes
C1 C1 C2 C3 -0.2(4) 2_567 . . . yes
C5 C1 C2 S1 0.7(3) 2_567 . . . yes
C1 C1 C2 S1 -179.66(19) 2_567 . . . yes
C7 S1 C2 C3 -0.63(18) . . . . yes
C7 S1 C2 C1 178.8(2) . . . . yes
C1 C2 C3 C4 0.2(3) . . . . yes
S1 C2 C3 C4 179.67(17) . . . . yes
C1 C2 C3 C6 -179.1(2) . . . . yes
S1 C2 C3 C6 0.4(3) . . . . yes
C2 C3 C4 C5 -0.2(3) . . . . yes
C6 C3 C4 C5 178.9(2) . . . . yes
C3 C4 C5 C1 0.4(4) . . . 2_567 yes
C2 C3 C6 C7 0.1(3) . . . . yes
C4 C3 C6 C7 -179.0(2) . . . . yes
C3 C6 C7 C8 179.2(2) . . . . yes
C3 C6 C7 S1 -0.6(3) . . . . yes
C2 S1 C7 C6 0.69(19) . . . . yes
C2 S1 C7 C8 -179.07(18) . . . . yes
C6 C7 C8 C9 0.8(4) . . . . yes
S1 C7 C8 C9 -179.50(17) . . . . yes
C7 C8 C9 C10 -179.46(19) . . . . yes
C8 C9 C10 C11 178.6(2) . . . . yes
C9 C10 C11 C12 178.36(19) . . . . yes
C10 C11 C12 C13 -179.2(2) . . . . yes
C11 C12 C13 C14 179.5(2) . . . . yes
C12 C13 C14 C15 178.4(2) . . . . yes
